data_2005923
loop_
_publ_author_name
'Evdokimov, A. G.'
'Frolow, F.'

_publ_section_title
;
 Methyl 3-Deoxy-\a-<small>D</small>-<i>arabino</i>-hexopyranoside
;
_journal_issue 2
_journal_name_full 'Acta Crystallographica Section C'
_journal_page_first 264
_journal_page_last 266
_journal_paper_doi 10.1107/S0108270196012863
_journal_volume 53
_journal_year 1997
_chemical_formula_structural 'C7 H14 O5'
_chemical_formula_sum 'C7 H14 O5'
_chemical_formula_weight 178.18
_chemical_name_common 3-deoxy-Me-\a-D-mannopyranoside
_chemical_name_systematic '3-deoxy Methyl-\a-D-arabino hexopyranoside'
_space_group_IT_number 19
_symmetry_cell_setting orthorhombic
_symmetry_space_group_name_Hall 'P 2ac 2ab'
_symmetry_space_group_name_H-M 'P 21 21 21'
_cell_angle_alpha 90.00
_cell_angle_beta 90.00
_cell_angle_gamma 90.00
_cell_formula_units_Z 4
_cell_length_a 8.830(2)
_cell_length_b 9.363(2)
_cell_length_c 10.134(2)
_cell_measurement_reflns_used 24
_cell_measurement_temperature 293(2)
_cell_measurement_theta_max 15
_cell_measurement_theta_min 12
_cell_volume 837.8(3)
_computing_cell_refinement 'MSC/AFC Diffractometer Control Software'
_computing_data_collection
;
MSC/AFC Diffractometer Control Software (Molecular Structure Corporation,
1991)
;
_computing_data_reduction 'Xtal3.2 (Hall, Flack & Stewart, 1992)'
_computing_molecular_graphics 'SHELXTL-Plus (Sheldrick, 1991)'
_computing_publication_material SHELXL93
_computing_structure_refinement 'SHELXL93 (Sheldrick, 1993)'
_computing_structure_solution 'SHELXS86 (Sheldrick, 1990)'
_diffrn_ambient_temperature 293(2)
_diffrn_measurement_device 'Rigaku AFC5R diffractometer'
_diffrn_measurement_method '\w scan'
_diffrn_radiation_monochromator graphite
_diffrn_radiation_source 'rotating anode'
_diffrn_radiation_type MoK\a
_diffrn_radiation_wavelength 0.71073
_diffrn_reflns_av_R_equivalents 0.0552
_diffrn_reflns_av_sigmaI/netI 0.0626
_diffrn_reflns_limit_h_max 11
_diffrn_reflns_limit_h_min -11
_diffrn_reflns_limit_k_max 12
_diffrn_reflns_limit_k_min -12
_diffrn_reflns_limit_l_max 13
_diffrn_reflns_limit_l_min -12
_diffrn_reflns_number 5234
_diffrn_reflns_theta_max 28.57
_diffrn_reflns_theta_min 2.96
_diffrn_standards_decay_% 0.5
_diffrn_standards_interval_count 200
_diffrn_standards_interval_time 56
_diffrn_standards_number 3
_exptl_absorpt_coefficient_mu 0.120
_exptl_absorpt_correction_type none
_exptl_crystal_colour colourless
_exptl_crystal_density_diffrn 1.412
_exptl_crystal_density_meas ?
_exptl_crystal_description 'tetragonal pyramid'
_exptl_crystal_F_000 384
_exptl_crystal_size_max 0.2
_exptl_crystal_size_mid 0.2
_exptl_crystal_size_min 0.2
_refine_diff_density_max 0.194
_refine_diff_density_min -0.190
_refine_ls_extinction_method none
_refine_ls_goodness_of_fit_all 1.078
_refine_ls_goodness_of_fit_obs 1.114
_refine_ls_hydrogen_treatment 'H atoms: see text'
_refine_ls_matrix_type full
_refine_ls_number_parameters 161
_refine_ls_number_reflns 2102
_refine_ls_number_restraints 0
_refine_ls_restrained_S_all 1.086
_refine_ls_restrained_S_obs 1.114
_refine_ls_R_factor_all 0.0788
_refine_ls_R_factor_obs 0.0593
_refine_ls_shift/esd_max 0.002
_refine_ls_shift/esd_mean 0.000
_refine_ls_structure_factor_coef Fsqd
_refine_ls_weighting_details 'w = 1/[\s^2^(Fo^2^)+(0.0481P)^2^+0.0702P] where P=(Fo^2^+2Fc^2^)/3'
_refine_ls_weighting_scheme calc
_refine_ls_wR_factor_all 0.1197
_refine_ls_wR_factor_obs 0.1072
_reflns_number_observed 1638
_reflns_number_total 2119
_reflns_observed_criterion >2sigma(I)
_cod_data_source_file cf1140.cif
_cod_data_source_block I
_cod_depositor_comments
;
The following automatic conversions were performed:
'_symmetry_cell_setting' value 'Orthorhombic' changed to 'orthorhombic'
according to '/home/saulius/struct/CIF-dictionaries/cif_core.dic'
dictionary named 'cif_core.dic' version 2.4.1 from 2010-06-29.

Automatic conversion script
Id: cif_fix_enum 1527 2010-12-29 10:47:43Z saulius 

The following automatic conversions were performed:

'_symmetry_cell_setting' value 'Orthorhombic' changed to
'orthorhombic' according to
/home/saulius/struct/CIF-dictionaries/cif_core.dic dictionary named
'cif_core.dic' version 2.4.1 from 2010-06-29.

Automatic conversion script
Id: cif_fix_values 1715 2011-07-08 13:25:40Z adriana 

The following automatic conversions were performed:

'_exptl_crystal_density_meas' value 'not measured' was changed to '?'
- the value is perceived as not measured.

Automatic conversion script
Id: cif_fix_values 3008 2015-01-20 13:52:24Z robertas 

The following automatic conversions were performed:

'_refine_ls_weighting_scheme' value 'calc w =
1/[\s^2^(Fo^2^)+(0.0481P)^2^+0.0702P] where P=(Fo^2^+2Fc^2^)/3' was
changed to 'calc'. New tag '_refine_ls_weighting_details' was
created. The value of the new tag was set to 'w =
1/[\s^2^(Fo^2^)+(0.0481P)^2^+0.0702P] where P=(Fo^2^+2Fc^2^)/3'.

Automatic conversion script
Id: cif_fix_values 3143 2015-03-26 13:38:13Z robertas 
;
_cod_database_code 2005923

loop_
_symmetry_equiv_pos_as_xyz
'x, y, z'
'-x+1/2, -y, z+1/2'
'-x, y+1/2, -z+1/2'
'x+1/2, -y+1/2, -z'

loop_
_atom_site_aniso_label
_atom_site_aniso_U_11
_atom_site_aniso_U_12
_atom_site_aniso_U_13
_atom_site_aniso_U_22
_atom_site_aniso_U_23
_atom_site_aniso_U_33
5 0.0245(8) 0.0019(8) 0.0024(7) 0.0274(9) -0.0056(8) 0.0275(8)
O4 0.0271(10) 0.0003(8) -0.0068(9) 0.0306(10) -0.0078(10) 0.0421(11)
O1 0.0419(11) -0.0049(9) 0.0081(9) 0.0215(9) -0.0004(8) 0.0307(9)
O2 0.0356(11) 0.0045(9) 0.0035(9) 0.0254(9) 0.0080(8) 0.0357(10)
C5 0.0283(13) 0.0019(12) -0.0005(10) 0.0230(13) -0.0008(10) 0.0254(12)
C3 0.0286(13) 0.0004(12) 0.0067(11) 0.0226(13) -0.0008(10) 0.0254(12)
C2 0.0308(13) 0.0003(11) 0.0014(10) 0.0209(12) -0.0020(10) 0.0239(11)
O6 0.0410(13) 0.0085(10) -0.0116(11) 0.0424(12) -0.0225(10) 0.0489(13)
C1 0.0253(13) 0.0003(11) -0.0001(11) 0.0214(12) -0.0008(10) 0.0270(12)
C6 0.038(2) -0.001(2) 0.0015(13) 0.045(2) -0.0078(13) 0.0255(13)
C4 0.0242(12) 0.0007(10) -0.0014(10) 0.0215(11) -0.0023(10) 0.0289(12)
C7 0.053(2) -0.015(2) 0.010(2) 0.037(2) 0.006(2) 0.043(2)

loop_
_atom_site_label
_atom_site_occupancy
_atom_site_fract_x
_atom_site_fract_y
_atom_site_fract_z
_atom_site_U_iso_or_equiv
_atom_site_thermal_displace_type
_atom_site_calc_flag
_atom_site_refinement_flags
_atom_site_type_symbol
O5 1 -0.1196(2) -0.9117(2) -0.4833(2) 0.0265(8) Uani d . O
O4 1 0.2985(2) -0.9015(2) -0.4818(2) 0.0332(10) Uani d . O
O1 1 -0.1187(2) -1.1266(2) -0.6010(2) 0.0314(11) Uani d . O
O2 1 -0.0764(2) -0.7742(2) -0.7285(2) 0.0323(11) Uani d . O
C5 1 0.0325(3) -0.9232(3) -0.4297(2) 0.0256(13) Uani d . C
C3 1 0.1291(3) -0.9327(3) -0.6621(2) 0.0255(13) Uani d . C
C2 1 -0.0328(3) -0.9200(3) -0.7097(3) 0.0252(13) Uani d . C
H2 1 -0.0449(4) -0.9718(14) -0.7907(22) 0.017(6) Uiso calc R H
O6 1 0.0106(2) -0.6936(2) -0.3147(2) 0.0441(13) Uani d . O
H6 1 -0.0571(29) -0.6766(2) -0.3679(28) 0.066(13) Uiso calc R H
C1 1 -0.1410(3) -0.9773(3) -0.6071(2) 0.0246(13) Uani d . C
C6 1 0.0267(4) -0.8430(3) -0.3005(3) 0.036(2) Uani d . C
C4 1 0.1494(3) -0.8657(3) -0.5263(2) 0.0249(12) Uani d . C
H4 1 0.1400(4) -0.7661(30) -0.5327(3) 0.029(7) Uiso calc R H
C7 1 -0.2185(4) -1.1980(4) -0.5114(4) 0.044(2) Uani d . C
H31 1 0.1957(29) -0.8921(27) -0.7201(25) 0.022(7) Uiso d . H
H32 1 0.1538(26) -1.0285(27) -0.6536(23) 0.016(6) Uiso d . H
H24 1 0.3238(38) -0.8395(37) -0.4232(33) 0.047(10) Uiso d . H
H5 1 0.0500(27) -1.0257(26) -0.4072(23) 0.014(6) Uiso d . H
H1 1 -0.2422(28) -0.9561(24) -0.6303(23) 0.012(6) Uiso d . H
H62 1 0.1230(38) -0.8492(31) -0.2530(30) 0.042(8) Uiso d . H
H61 1 -0.0550(34) -0.8778(32) -0.2436(32) 0.041(8) Uiso d . H
H71 1 -0.3320(47) -1.1844(46) -0.5343(39) 0.078(13) Uiso d . H
H22 1 -0.0107(45) -0.7322(37) -0.7843(37) 0.066(12) Uiso d . H
H72 1 -0.1978(36) -1.1673(36) -0.4295(34) 0.044(9) Uiso d . H
H73 1 -0.1917(35) -1.2999(38) -0.5135(31) 0.046(9) Uiso d . H

loop_
_atom_type_symbol
_atom_type_description
_atom_type_scat_dispersion_real
_atom_type_scat_dispersion_imag
_atom_type_scat_source
C C 0.0033 0.0016 'International Tables Vol C Tables 4.2.6.8 and 6.1.1.4'
H H 0.0000 0.0000 'International Tables Vol C Tables 4.2.6.8 and 6.1.1.4'
O O 0.0106 0.0060 'International Tables Vol C Tables 4.2.6.8 and 6.1.1.4'

loop_
_geom_angle_atom_site_label_1
_geom_angle_atom_site_label_2
_geom_angle_atom_site_label_3
_geom_angle
C1 O5 C5 115.14(19)
C4 O4 H24 107.(2)
C1 O1 C7 113.9(2)
C2 O2 H22 109.(2)
O5 C5 C6 104.8(2)
O5 C5 C4 111.14(19)
C6 C5 C4 113.9(2)
O5 C5 H5 107.4(14)
C6 C5 H5 106.6(13)
C4 C5 H5 112.5(14)
C2 C3 C4 111.5(2)
C2 C3 H31 111.7(16)
C4 C3 H31 109.5(15)
C2 C3 H32 109.1(15)
C4 C3 H32 106.7(15)
H31 C3 H32 108.(2)
O2 C2 C1 105.1(2)
O2 C2 C3 111.8(2)
C1 C2 C3 110.5(2)
O2 C2 H2 109.78(13)
C1 C2 H2 109.78(14)
C3 C2 H2 109.78(14)
C6 O6 H6 109.47(16)
O5 C1 O1 112.0(2)
O5 C1 C2 111.9(2)
O1 C1 C2 107.1(2)
O5 C1 H1 104.9(15)
O1 C1 H1 110.5(14)
C2 C1 H1 110.6(14)
O6 C6 C5 114.0(3)
O6 C6 H62 101.3(17)
C5 C6 H62 111.6(17)
O6 C6 H61 108.4(18)
C5 C6 H61 111.7(18)
H62 C6 H61 109.(3)
O4 C4 C5 109.8(2)
O4 C4 C3 107.3(2)
C5 C4 C3 110.8(2)
O4 C4 H4 109.63(14)
C5 C4 H4 109.63(13)
C3 C4 H4 109.63(13)
O1 C7 H71 113.(2)
O1 C7 H72 108.(2)
H71 C7 H72 111.(3)
O1 C7 H73 107.0(19)
H71 C7 H73 110.(3)
H72 C7 H73 106.(3)

loop_
_geom_bond_atom_site_label_1
_geom_bond_atom_site_label_2
_geom_bond_site_symmetry_2
_geom_bond_distance
O5 C1 . 1.4095(30)
O5 C5 . 1.4526(31)
C5 C4 . 1.5208(35)
C3 C2 . 1.5133(37)
C3 C4 . 1.5231(34)
C2 C1 . 1.5105(35)
O4 C4 . 1.4310(30)
O4 H24 . 0.8598(367)
O1 C1 . 1.4125(29)
O1 C7 . 1.4312(35)
O2 C2 . 1.4315(29)
O2 H22 . 0.9008(396)
C5 C6 . 1.5107(35)
C5 H5 . 0.9984(243)
C3 H31 . 0.9147(264)
C3 H32 . 0.9272(246)
C2 H2 . 0.9600(245)
O6 C6 . 1.4129(38)
O6 H6 . 0.8200
C1 H1 . 0.9455(238)
C6 H62 . 0.9787(330)
C6 H61 . 0.9798(313)
C4 H4 . 0.9395(277)
C7 H71 . 1.0369(400)
C7 H72 . 0.8973(339)
C7 H73 . 0.9830(345)

loop_
_geom_torsion_atom_site_label_1
_geom_torsion_atom_site_label_2
_geom_torsion_atom_site_label_3
_geom_torsion_atom_site_label_4
_geom_torsion
_geom_torsion_publ_flag
C1 O5 C5 C4 55.3(3) yes
C4 C3 C2 C1 -52.6(3) yes
C5 O5 C1 C2 -56.9(3) yes
C3 C2 C1 O5 54.3(3) yes
O5 C5 C4 C3 -51.3(3) yes
C2 C3 C4 C5 51.7(3) yes
C5 O5 C1 O1 63.3(3) ?
C7 O1 C1 O5 59.6(3) ?
C7 O1 C1 C2 -177.5(2) ?
O2 C2 C1 O5 -66.4(3) ?
O2 C2 C1 O1 170.6(2) ?
C3 C2 C1 O1 -68.7(3) ?
O5 C5 C6 O6 -69.5(3) ?
C4 C5 C6 O6 52.2(4) ?
O5 C5 C4 O4 -169.66(19) ?
C6 C5 C4 O4 72.2(3) ?
C6 C5 C4 C3 -169.5(2) ?
C2 C3 C4 O4 171.6(2) ?
C1 O5 C5 C6 178.8(2) ?
C4 C3 C2 O2 64.1(3) ?

loop_
_cod_related_entry_id
_cod_related_entry_database
_cod_related_entry_code
1 ChemSpider 5429321
